data_4027466
loop_
_publ_author_name
'Shin-ichiro Kato'
'Takayuki Furuya'
'Atsushi Kobayashi'
'Masashi Nitani'
'Yutaka Ie'
'Yoshio Aso'
'Toshitada Yoshihara'
'Seiji Tobita'
'Yosuke Nakamura'

_publ_section_title
;
 \p-Extended Thiadiazoles Fused with Thienopyrrole or Indole Moieties:
 Synthesis, Structures, and Properties
;
_journal_name_full 'Journal of Organic Chemistry'
_journal_page_first 7595
_journal_page_last 7606
_journal_paper_doi 10.1021/jo301458m
_journal_volume 77
_journal_year 2012
_chemical_formula_sum 'C18 H14 N4 S3'
_chemical_formula_weight 382.51
_chemical_name_systematic
; 
 ? 
;
_space_group_IT_number 15
_symmetry_cell_setting monoclinic
_symmetry_space_group_name_Hall '-C 2yc'
_symmetry_space_group_name_H-M 'C 1 2/c 1'
_atom_sites_solution_hydrogens geom
_atom_sites_solution_primary direct
_atom_sites_solution_secondary difmap
_audit_creation_method SHELXL-97
_cell_angle_alpha 90.0000(16)
_cell_angle_beta 122.982(2)
_cell_angle_gamma 90.0000(16)
_cell_formula_units_Z 4
_cell_length_a 13.891(3)
_cell_length_b 11.994(3)
_cell_length_c 12.028(3)
_cell_measurement_temperature 150(2)
_cell_volume 1681.0(7)
_computing_cell_refinement 'CrystalClear (Rigaku Corp., 2000)'
_computing_data_collection 'CrystalClear (Rigaku Corp., 2000)'
_computing_data_reduction 'CrystalClear (Rigaku Corp., 2000)'
_computing_structure_refinement 'SHELXL-97 (Sheldrick, 1997)'
_computing_structure_solution 'SHELXS-97 (Sheldrick, 1990)'
_diffrn_ambient_temperature 150(2)
_diffrn_detector_area_resol_mean 10.0000
_diffrn_measured_fraction_theta_full 0.959
_diffrn_measured_fraction_theta_max 0.959
_diffrn_measurement_method dtprofit.ref
_diffrn_radiation_monochromator graphite
_diffrn_radiation_source 'fine-focus sealed tube'
_diffrn_radiation_type MoK\a
_diffrn_radiation_wavelength 0.71070
_diffrn_reflns_av_R_equivalents 0.0224
_diffrn_reflns_av_sigmaI/netI 0.0443
_diffrn_reflns_limit_h_max 16
_diffrn_reflns_limit_h_min -16
_diffrn_reflns_limit_k_max 11
_diffrn_reflns_limit_k_min -14
_diffrn_reflns_limit_l_max 12
_diffrn_reflns_limit_l_min -13
_diffrn_reflns_number 3684
_diffrn_reflns_theta_full 25.00
_diffrn_reflns_theta_max 25.00
_diffrn_reflns_theta_min 5.41
_exptl_absorpt_coefficient_mu 0.450
_exptl_absorpt_correction_T_max 0.8232
_exptl_absorpt_correction_T_min 0.8064
_exptl_absorpt_correction_type multi-scan
_exptl_crystal_colour Yellow
_exptl_crystal_density_diffrn 1.511
_exptl_crystal_description Prism
_exptl_crystal_F_000 792
_exptl_crystal_size_max 0.50
_exptl_crystal_size_mid 0.50
_exptl_crystal_size_min 0.45
_refine_diff_density_max 0.253
_refine_diff_density_min -0.362
_refine_diff_density_rms 0.088
_refine_ls_extinction_method none
_refine_ls_goodness_of_fit_ref 1.098
_refine_ls_hydrogen_treatment none
_refine_ls_matrix_type full
_refine_ls_number_parameters 115
_refine_ls_number_reflns 1415
_refine_ls_number_restraints 0
_refine_ls_restrained_S_all 1.098
_refine_ls_R_factor_all 0.0397
_refine_ls_R_factor_gt 0.0386
_refine_ls_shift/su_max 0.000
_refine_ls_shift/su_mean 0.000
_refine_ls_structure_factor_coef Fsqd
_refine_ls_weighting_details 'calc w=1/[\s^2^(Fo^2^)+(0.0479P)^2^+0.8475P] where P=(Fo^2^+2Fc^2^)/3'
_refine_ls_weighting_scheme calc
_refine_ls_wR_factor_gt 0.1005
_refine_ls_wR_factor_ref 0.1017
_reflns_number_gt 1359
_reflns_number_total 1415
_reflns_threshold_expression >2sigma(I)
_cod_data_source_file jo301458m_si_002.cif
_cod_data_source_block crystalclear
_cod_original_cell_volume 1680.9(7)
_cod_database_code 4027466

loop_
_symmetry_equiv_pos_as_xyz
'x, y, z'
'-x, y, -z+1/2'
'x+1/2, y+1/2, z'
'-x+1/2, y+1/2, -z+1/2'
'-x, -y, -z'
'x, -y, z-1/2'
'-x+1/2, -y+1/2, -z'
'x+1/2, -y+1/2, z-1/2'

loop_
_atom_site_label
_atom_site_type_symbol
_atom_site_fract_x
_atom_site_fract_y
_atom_site_fract_z
_atom_site_U_iso_or_equiv
_atom_site_adp_type
_atom_site_occupancy
_atom_site_symmetry_multiplicity
_atom_site_calc_flag
_atom_site_refinement_flags
S1 S 0.5000 -0.31254(6) -0.2500 0.0299(2) Uani 1 2 d S
N1 N 0.57241(12) -0.22557(14) -0.12707(15) 0.0265(4) Uani 1 1 d .
C1 C 0.54117(14) -0.12342(15) -0.17965(17) 0.0210(4) Uani 1 1 d .
C2 C 0.57701(13) -0.01985(16) -0.10988(17) 0.0205(4) Uani 1 1 d .
C3 C 0.53460(13) 0.08124(16) -0.17892(17) 0.0191(4) Uani 1 1 d .
N2 N 0.57065(11) 0.16958(13) -0.08911(13) 0.0196(4) Uani 1 1 d .
C4 C 0.63682(14) 0.12258(16) 0.03723(17) 0.0205(4) Uani 1 1 d .
C5 C 0.69223(14) 0.16232(18) 0.16920(17) 0.0257(4) Uani 1 1 d .
H1 H 0.6943 0.2381 0.1933 0.031 Uiso 1 1 calc R
C6 C 0.74197(15) 0.07653(18) 0.25638(19) 0.0272(5) Uani 1 1 d .
H2 H 0.7837 0.0861 0.3498 0.033 Uiso 1 1 calc R
S2 S 0.72183(4) -0.05212(4) 0.18062(4) 0.0268(2) Uani 1 1 d .
C7 C 0.64371(14) 0.00868(16) 0.02702(17) 0.0211(4) Uani 1 1 d .
C8 C 0.50822(14) 0.27435(15) -0.11012(17) 0.0224(4) Uani 1 1 d .
H3 H 0.4712 0.2717 -0.0594 0.027 Uiso 1 1 calc R
H4 H 0.4468 0.2808 -0.2052 0.027 Uiso 1 1 calc R
C9 C 0.58393(17) 0.37711(17) -0.0687(2) 0.0315(5) Uani 1 1 d .
H5 H 0.6466 0.3703 0.0246 0.047 Uiso 1 1 calc R
H6 H 0.5382 0.4435 -0.0803 0.047 Uiso 1 1 calc R
H7 H 0.6159 0.3839 -0.1237 0.047 Uiso 1 1 calc R

loop_
_atom_site_aniso_label
_atom_site_aniso_U_11
_atom_site_aniso_U_22
_atom_site_aniso_U_33
_atom_site_aniso_U_23
_atom_site_aniso_U_13
_atom_site_aniso_U_12
S1 0.0328(4) 0.0206(4) 0.0411(5) 0.000 0.0231(3) 0.000
N1 0.0259(8) 0.0242(10) 0.0345(9) 0.0024(7) 0.0197(7) 0.0022(6)
C1 0.0194(8) 0.0227(10) 0.0262(10) 0.0018(8) 0.0158(7) 0.0023(7)
C2 0.0173(8) 0.0247(10) 0.0230(9) 0.0022(7) 0.0133(7) 0.0015(7)
C3 0.0161(8) 0.0225(10) 0.0218(9) -0.0017(8) 0.0123(7) -0.0010(7)
N2 0.0168(7) 0.0224(9) 0.0185(8) -0.0006(6) 0.0088(6) 0.0008(6)
C4 0.0154(8) 0.0261(10) 0.0194(9) 0.0015(7) 0.0090(7) 0.0003(7)
C5 0.0180(8) 0.0343(11) 0.0240(10) -0.0016(8) 0.0109(7) -0.0007(8)
C6 0.0202(9) 0.0388(12) 0.0206(9) 0.0005(8) 0.0097(7) -0.0016(8)
S2 0.0215(3) 0.0319(4) 0.0247(3) 0.00781(18) 0.0110(2) 0.00388(17)
C7 0.0157(8) 0.0255(10) 0.0237(9) 0.0032(8) 0.0118(7) 0.0018(7)
C8 0.0227(8) 0.0240(11) 0.0226(9) 0.0008(7) 0.0137(7) 0.0035(7)
C9 0.0386(11) 0.0244(11) 0.0299(11) -0.0030(8) 0.0176(9) -0.0010(9)

loop_
_atom_type_symbol
_atom_type_description
_atom_type_scat_dispersion_real
_atom_type_scat_dispersion_imag
_atom_type_scat_source
C C 0.0033 0.0016 'International Tables Vol C Tables 4.2.6.8 and 6.1.1.4'
H H 0.0000 0.0000 'International Tables Vol C Tables 4.2.6.8 and 6.1.1.4'
N N 0.0061 0.0033 'International Tables Vol C Tables 4.2.6.8 and 6.1.1.4'
S S 0.1246 0.1234 'International Tables Vol C Tables 4.2.6.8 and 6.1.1.4'

loop_
_geom_angle_atom_site_label_1
_geom_angle_atom_site_label_2
_geom_angle_atom_site_label_3
_geom_angle
_geom_angle_site_symmetry_1
_geom_angle_site_symmetry_3
N1 S1 N1 100.60(12) 2_654 .
C1 N1 S1 105.99(12) . .
N1 C1 C2 126.80(16) . .
N1 C1 C1 113.71(10) . 2_654
C2 C1 C1 119.43(10) . 2_654
C3 C2 C7 106.00(16) . .
C3 C2 C1 120.22(16) . .
C7 C2 C1 133.47(16) . .
N2 C3 C2 109.82(15) . .
N2 C3 C3 130.33(10) . 2_654
C2 C3 C3 119.85(10) . 2_654
C4 N2 C3 106.36(14) . .
C4 N2 C8 120.65(14) . .
C3 N2 C8 125.91(14) . .
C7 C4 N2 109.83(15) . .
C7 C4 C5 114.27(16) . .
N2 C4 C5 135.82(17) . .
C6 C5 C4 110.34(18) . .
C6 C5 H1 124.8 . .
C4 C5 H1 124.8 . .
C5 C6 S2 113.52(15) . .
C5 C6 H2 123.2 . .
S2 C6 H2 123.2 . .
C7 S2 C6 90.81(9) . .
C4 C7 C2 107.95(16) . .
C4 C7 S2 111.04(14) . .
C2 C7 S2 140.88(15) . .
N2 C8 C9 113.56(14) . .
N2 C8 H3 108.9 . .
C9 C8 H3 108.9 . .
N2 C8 H4 108.9 . .
C9 C8 H4 108.9 . .
H3 C8 H4 107.7 . .
C8 C9 H5 109.5 . .
C8 C9 H6 109.5 . .
H5 C9 H6 109.5 . .
C8 C9 H7 109.5 . .
H5 C9 H7 109.5 . .
H6 C9 H7 109.5 . .

loop_
_geom_bond_atom_site_label_1
_geom_bond_atom_site_label_2
_geom_bond_distance
_geom_bond_site_symmetry_2
S1 N1 1.6329(16) 2_654
S1 N1 1.6330(16) .
N1 C1 1.338(2) .
C1 C2 1.428(3) .
C1 C1 1.437(4) 2_654
C2 C3 1.405(3) .
C2 C7 1.423(2) .
C3 N2 1.397(2) .
C3 C3 1.435(3) 2_654
N2 C4 1.397(2) .
N2 C8 1.468(2) .
C4 C7 1.380(3) .
C4 C5 1.417(3) .
C5 C6 1.359(3) .
C5 H1 0.9500 .
C6 S2 1.735(2) .
C6 H2 0.9500 .
S2 C7 1.7146(18) .
C8 C9 1.517(3) .
C8 H3 0.9900 .
C8 H4 0.9900 .
C9 H5 0.9800 .
C9 H6 0.9800 .
C9 H7 0.9800 .

loop_
_geom_torsion_atom_site_label_1
_geom_torsion_atom_site_label_2
_geom_torsion_atom_site_label_3
_geom_torsion_atom_site_label_4
_geom_torsion
_geom_torsion_site_symmetry_1
_geom_torsion_site_symmetry_4
N1 S1 N1 C1 0.16(8) 2_654 .
S1 N1 C1 C2 176.46(13) . .
S1 N1 C1 C1 -0.4(2) . 2_654
N1 C1 C2 C3 -178.59(16) . .
C1 C1 C2 C3 -1.9(3) 2_654 .
N1 C1 C2 C7 -5.9(3) . .
C1 C1 C2 C7 170.81(18) 2_654 .
C7 C2 C3 N2 -1.46(17) . .
C1 C2 C3 N2 173.01(14) . .
C7 C2 C3 C3 178.53(18) . 2_654
C1 C2 C3 C3 -7.0(3) . 2_654
C2 C3 N2 C4 0.33(17) . .
C3 C3 N2 C4 -179.7(2) 2_654 .
C2 C3 N2 C8 -149.96(16) . .
C3 C3 N2 C8 30.1(3) 2_654 .
C3 N2 C4 C7 0.98(17) . .
C8 N2 C4 C7 153.17(15) . .
C3 N2 C4 C5 -175.44(19) . .
C8 N2 C4 C5 -23.2(3) . .
C7 C4 C5 C6 1.1(2) . .
N2 C4 C5 C6 177.44(18) . .
C4 C5 C6 S2 -0.36(19) . .
C5 C6 S2 C7 -0.35(15) . .
N2 C4 C7 C2 -1.90(19) . .
C5 C4 C7 C2 175.36(13) . .
N2 C4 C7 S2 -178.67(10) . .
C5 C4 C7 S2 -1.40(19) . .
C3 C2 C7 C4 2.04(18) . .
C1 C2 C7 C4 -171.37(17) . .
C3 C2 C7 S2 177.25(16) . .
C1 C2 C7 S2 3.8(3) . .
C6 S2 C7 C4 0.98(14) . .
C6 S2 C7 C2 -174.14(19) . .
C4 N2 C8 C9 78.2(2) . .
C3 N2 C8 C9 -135.34(17) . .
